data_7045359
loop_
_publ_author_name
'Xiong, Yun'
'Yao, Shenglai'
'Kostenko, Arseni'
'Driess, Matthias'

_publ_section_title
;
 An isolable \b-diketiminato chlorosilylene.
;
_journal_issue 7
_journal_name_full 'Dalton transactions (Cambridge, England : 2003)'
_journal_page_first 2152
_journal_page_last 2155
_journal_paper_doi 10.1039/c8dt00121a
_journal_volume 47
_journal_year 2018
_chemical_formula_sum 'C33 H56 Cl N3 Si3'
_chemical_formula_weight 614.53
_space_group_IT_number 29
_space_group_name_Hall 'P 2c -2ac'
_space_group_name_H-M_alt 'P c a 21'
_symmetry_cell_setting orthorhombic
_symmetry_space_group_name_Hall 'P 2c -2ac'
_symmetry_space_group_name_H-M 'P c a 21'
_atom_sites_solution_hydrogens geom
_atom_sites_solution_primary direct
_atom_sites_solution_secondary difmap
_audit_creation_method 'CrysAlisPro 1.171.38.43c (Rigaku OD, 2015)'
_audit_update_record
;
2017-11-29 deposited with the CCDC.
2018-01-23 downloaded from the CCDC.
;
_cell_angle_alpha 90.00
_cell_angle_beta 90.00
_cell_angle_gamma 90.00
_cell_formula_units_Z 4
_cell_length_a 11.2116(2)
_cell_length_b 17.7148(3)
_cell_length_c 18.6404(3)
_cell_measurement_reflns_used 15340
_cell_measurement_temperature 150(2)
_cell_measurement_theta_max 73.3220
_cell_measurement_theta_min 3.4130
_cell_volume 3702.19(11)
_computing_cell_refinement 'CrysAlisPro 1.171.38.43c (Rigaku OD, 2015)'
_computing_data_collection 'CrysAlisPro 1.171.38.43c (Rigaku OD, 2015)'
_computing_data_reduction 'CrysAlisPro 1.171.38.43c (Rigaku OD, 2015)'
_computing_structure_refinement 'SHELXL-97 (Sheldrick, 1997)'
_computing_structure_solution 'SHELXS-97 (Sheldrick, 1990)'
_diffrn_ambient_temperature 150(2)
_diffrn_measured_fraction_theta_full 0.999
_diffrn_measured_fraction_theta_max 0.999
_diffrn_measurement_device 'four-circle diffractometer'
_diffrn_measurement_device_type 'SuperNova, Single source at offset, Atlas'
_diffrn_radiation_monochromator mirror
_diffrn_radiation_source 'fine-focus sealed tube'
_diffrn_radiation_type CuK\a
_diffrn_radiation_wavelength 1.54184
_diffrn_reflns_av_R_equivalents 0.0266
_diffrn_reflns_av_sigmaI/netI 0.0219
_diffrn_reflns_limit_h_max 9
_diffrn_reflns_limit_h_min -13
_diffrn_reflns_limit_k_max 20
_diffrn_reflns_limit_k_min -21
_diffrn_reflns_limit_l_max 22
_diffrn_reflns_limit_l_min -22
_diffrn_reflns_number 24032
_diffrn_reflns_theta_full 67.50
_diffrn_reflns_theta_max 67.50
_diffrn_reflns_theta_min 2.49
_exptl_absorpt_coefficient_mu 2.017
_exptl_absorpt_correction_T_max 1.00000
_exptl_absorpt_correction_T_min 0.05117
_exptl_absorpt_correction_type multi-scan
_exptl_absorpt_process_details
;
CrysAlisPro 1.171.38.43c (Rigaku Oxford Diffraction, 2015)
Empirical absorption correction using spherical harmonics,
 implemented in SCALE3 ABSPACK scaling algorithm.
;
_exptl_crystal_colour colorless
_exptl_crystal_density_diffrn 1.103
_exptl_crystal_density_method 'not measured'
_exptl_crystal_description block
_exptl_crystal_F_000 1336
_exptl_crystal_size_max 0.45
_exptl_crystal_size_mid 0.23
_exptl_crystal_size_min 0.19
_refine_diff_density_max 0.244
_refine_diff_density_min -0.174
_refine_diff_density_rms 0.033
_refine_ls_abs_structure_details 'Flack H D (1983), Acta Cryst. A39, 876-881'
_refine_ls_abs_structure_Flack -0.023(10)
_refine_ls_extinction_method none
_refine_ls_goodness_of_fit_ref 1.038
_refine_ls_hydrogen_treatment mixed
_refine_ls_matrix_type full
_refine_ls_number_parameters 384
_refine_ls_number_reflns 6353
_refine_ls_number_restraints 1
_refine_ls_restrained_S_all 1.038
_refine_ls_R_factor_all 0.0291
_refine_ls_R_factor_gt 0.0285
_refine_ls_shift/su_max 0.001
_refine_ls_shift/su_mean 0.000
_refine_ls_structure_factor_coef Fsqd
_refine_ls_weighting_details 'calc w=1/[\s^2^(Fo^2^)+(0.0512P)^2^+0.5759P] where P=(Fo^2^+2Fc^2^)/3'
_refine_ls_weighting_scheme calc
_refine_ls_wR_factor_gt 0.0750
_refine_ls_wR_factor_ref 0.0758
_reflns_number_gt 6265
_reflns_number_total 6353
_reflns_threshold_expression >2sigma(I)
_cod_data_source_file c8dt00121a2.cif
_cod_data_source_block 2
_cod_depositor_comments 'Adding full bibliography for 7045356--7045359.cif.'
_cod_original_sg_symbol_H-M Pca21
_cod_database_code 7045359

loop_
_symmetry_equiv_pos_as_xyz
'x, y, z'
'-x, -y, z+1/2'
'-x+1/2, y, z+1/2'
'x+1/2, -y, z'

loop_
_atom_site_label
_atom_site_type_symbol
_atom_site_fract_x
_atom_site_fract_y
_atom_site_fract_z
_atom_site_U_iso_or_equiv
_atom_site_adp_type
_atom_site_occupancy
_atom_site_symmetry_multiplicity
_atom_site_calc_flag
_atom_site_refinement_flags
_atom_site_disorder_assembly
_atom_site_disorder_group
Cl1 Cl 0.13708(4) 0.32981(3) 0.10403(3) 0.03524(14) Uani 0.9427(18) 1 d P A 1
Si1 Si 0.01431(3) 0.25305(2) 0.06774(3) 0.02226(10) Uani 1 1 d . . .
N1 N -0.11650(11) 0.25761(7) 0.11381(7) 0.0197(3) Uani 1 1 d . A .
C1 C -0.23727(13) 0.25721(8) 0.08161(9) 0.0208(3) Uani 1 1 d . . .
H1 H -0.2787 0.3024 0.1019 0.025 Uiso 1 1 calc R A .
Si2 Si -0.44700(4) 0.22074(3) 0.14198(3) 0.03222(12) Uani 1 1 d . . .
N2 N -0.01929(12) 0.27063(8) -0.02064(7) 0.0216(3) Uani 1 1 d . A .
C2 C -0.23386(15) 0.26966(9) 0.00185(9) 0.0238(3) Uani 1 1 d . A .
H2 H -0.3093 0.2730 -0.0211 0.029 Uiso 1 1 calc R . .
Si3 Si -0.29958(4) 0.10541(2) 0.05547(2) 0.02649(10) Uani 1 1 d . . .
N3 N -0.31300(11) 0.19121(7) 0.10198(8) 0.0239(3) Uani 1 1 d . A .
C3 C -0.13925(14) 0.27666(9) -0.04117(9) 0.0233(3) Uani 1 1 d . . .
H3 H -0.1547 0.2867 -0.0904 0.028 Uiso 1 1 calc R A .
C5 C -0.12555(13) 0.35732(9) 0.20599(9) 0.0232(3) Uani 1 1 d . A .
C6 C -0.11808(17) 0.37830(10) 0.27790(10) 0.0307(4) Uani 1 1 d . . .
H6 H -0.1296 0.4297 0.2907 0.037 Uiso 1 1 calc R . .
C7 C -0.0942(2) 0.32587(11) 0.33114(10) 0.0370(4) Uani 1 1 d . . .
H7 H -0.0871 0.3415 0.3797 0.044 Uiso 1 1 calc R . .
C8 C -0.0811(2) 0.25108(11) 0.31311(11) 0.0358(4) Uani 1 1 d . . .
H8 H -0.0651 0.2152 0.3498 0.043 Uiso 1 1 calc R . .
C9 C -0.09063(16) 0.22654(10) 0.24211(9) 0.0277(4) Uani 1 1 d . A .
C10 C -0.0780(2) 0.14262(10) 0.22694(10) 0.0368(4) Uani 1 1 d . . .
H10 H -0.0896 0.1346 0.1743 0.044 Uiso 1 1 calc R . .
C11 C 0.0452(3) 0.11410(14) 0.24667(15) 0.0595(7) Uani 1 1 d . . .
H11A H 0.1056 0.1432 0.2206 0.089 Uiso 1 1 calc R . .
H11B H 0.0521 0.0606 0.2338 0.089 Uiso 1 1 calc R . .
H11C H 0.0577 0.1200 0.2984 0.089 Uiso 1 1 calc R . .
C12 C -0.1733(3) 0.09702(13) 0.26653(13) 0.0580(7) Uani 1 1 d . . .
H12A H -0.1637 0.0433 0.2554 0.087 Uiso 1 1 calc R . .
H12B H -0.2526 0.1138 0.2512 0.087 Uiso 1 1 calc R . .
H12C H -0.1648 0.1047 0.3183 0.087 Uiso 1 1 calc R . .
C13 C -0.14740(14) 0.41872(9) 0.15081(10) 0.0275(3) Uani 1 1 d . . .
H13 H -0.1404 0.3957 0.1020 0.033 Uiso 1 1 calc R . .
C14 C -0.27303(17) 0.45239(10) 0.15824(12) 0.0389(4) Uani 1 1 d . . .
H14A H -0.3326 0.4124 0.1523 0.058 Uiso 1 1 calc R . .
H14B H -0.2850 0.4910 0.1213 0.058 Uiso 1 1 calc R . .
H14C H -0.2817 0.4753 0.2058 0.058 Uiso 1 1 calc R . .
C15 C -0.05609(18) 0.48258(10) 0.15646(13) 0.0400(5) Uani 1 1 d . . .
H15A H -0.0672 0.5094 0.2019 0.060 Uiso 1 1 calc R . .
H15B H -0.0671 0.5178 0.1164 0.060 Uiso 1 1 calc R . .
H15C H 0.0246 0.4615 0.1546 0.060 Uiso 1 1 calc R . .
C16 C 0.06932(14) 0.29140(9) -0.07358(9) 0.0235(3) Uani 1 1 d . . .
C17 C 0.07887(15) 0.36735(10) -0.09491(9) 0.0267(3) Uani 1 1 d . A .
C18 C 0.16196(17) 0.38557(11) -0.14785(10) 0.0331(4) Uani 1 1 d . . .
H18 H 0.1679 0.4363 -0.1639 0.040 Uiso 1 1 calc R A .
C19 C 0.23594(18) 0.33139(12) -0.17752(11) 0.0390(4) Uani 1 1 d . A .
H19 H 0.2927 0.3450 -0.2131 0.047 Uiso 1 1 calc R . .
C20 C 0.22655(18) 0.25739(12) -0.15504(12) 0.0382(5) Uani 1 1 d . . .
H20 H 0.2781 0.2204 -0.1750 0.046 Uiso 1 1 calc R A .
C21 C 0.14294(15) 0.23576(10) -0.10355(10) 0.0287(4) Uani 1 1 d . A .
C22 C 0.13453(17) 0.15286(11) -0.08291(10) 0.0336(4) Uani 1 1 d . . .
H22 H 0.0721 0.1479 -0.0449 0.040 Uiso 1 1 calc R A .
C23 C 0.2534(2) 0.12585(16) -0.05129(16) 0.0647(8) Uani 1 1 d . A .
H23A H 0.2481 0.0719 -0.0402 0.097 Uiso 1 1 calc R . .
H23B H 0.2705 0.1541 -0.0073 0.097 Uiso 1 1 calc R . .
H23C H 0.3174 0.1343 -0.0862 0.097 Uiso 1 1 calc R . .
C24 C 0.0967(4) 0.10555(14) -0.14596(14) 0.0704(9) Uani 1 1 d . A .
H24A H 0.0152 0.1191 -0.1599 0.106 Uiso 1 1 calc R . .
H24B H 0.0996 0.0520 -0.1327 0.106 Uiso 1 1 calc R . .
H24C H 0.1508 0.1147 -0.1863 0.106 Uiso 1 1 calc R . .
C25 C 0.00247(17) 0.43004(10) -0.06343(11) 0.0330(4) Uani 1 1 d . . .
H25 H -0.0439 0.4084 -0.0225 0.040 Uiso 1 1 calc R A .
C26 C -0.08659(19) 0.46037(13) -0.11856(14) 0.0456(5) Uani 1 1 d . A .
H26A H -0.0433 0.4791 -0.1606 0.068 Uiso 1 1 calc R . .
H26B H -0.1327 0.5016 -0.0972 0.068 Uiso 1 1 calc R . .
H26C H -0.1407 0.4198 -0.1332 0.068 Uiso 1 1 calc R . .
C27 C 0.0796(2) 0.49441(12) -0.03425(12) 0.0446(5) Uani 1 1 d . A .
H27A H 0.1404 0.4738 -0.0019 0.067 Uiso 1 1 calc R . .
H27B H 0.0292 0.5301 -0.0079 0.067 Uiso 1 1 calc R . .
H27C H 0.1185 0.5205 -0.0742 0.067 Uiso 1 1 calc R . .
C28 C -0.3311(2) 0.02212(11) 0.11436(12) 0.0448(5) Uani 1 1 d . A .
H28A H -0.2762 0.0224 0.1553 0.067 Uiso 1 1 calc R . .
H28B H -0.3202 -0.0245 0.0868 0.067 Uiso 1 1 calc R . .
H28C H -0.4135 0.0249 0.1318 0.067 Uiso 1 1 calc R . .
C29 C -0.4055(2) 0.10045(12) -0.02187(11) 0.0409(4) Uani 1 1 d . A .
H29A H -0.4867 0.1109 -0.0050 0.061 Uiso 1 1 calc R . .
H29B H -0.4026 0.0499 -0.0431 0.061 Uiso 1 1 calc R . .
H29C H -0.3829 0.1380 -0.0580 0.061 Uiso 1 1 calc R . .
C30 C -0.14612(18) 0.08970(10) 0.01973(13) 0.0383(4) Uani 1 1 d . A .
H30A H -0.1273 0.1288 -0.0157 0.057 Uiso 1 1 calc R . .
H30B H -0.1419 0.0399 -0.0031 0.057 Uiso 1 1 calc R . .
H30C H -0.0885 0.0921 0.0592 0.057 Uiso 1 1 calc R . .
C31 C -0.52329(19) 0.29147(14) 0.08286(15) 0.0519(6) Uani 1 1 d . A .
H31A H -0.4687 0.3333 0.0728 0.078 Uiso 1 1 calc R . .
H31B H -0.5945 0.3108 0.1072 0.078 Uiso 1 1 calc R . .
H31C H -0.5466 0.2672 0.0377 0.078 Uiso 1 1 calc R . .
C32 C -0.5547(2) 0.14098(14) 0.15417(13) 0.0492(5) Uani 1 1 d . A .
H32A H -0.5734 0.1188 0.1074 0.074 Uiso 1 1 calc R . .
H32B H -0.6281 0.1600 0.1763 0.074 Uiso 1 1 calc R . .
H32C H -0.5190 0.1025 0.1852 0.074 Uiso 1 1 calc R . .
C33 C -0.4198(2) 0.26350(13) 0.23190(13) 0.0450(5) Uani 1 1 d . A .
H33A H -0.3882 0.2250 0.2645 0.067 Uiso 1 1 calc R . .
H33B H -0.4949 0.2833 0.2511 0.067 Uiso 1 1 calc R . .
H33C H -0.3620 0.3047 0.2274 0.067 Uiso 1 1 calc R . .
C4 C -0.11170(14) 0.28015(9) 0.18840(9) 0.0217(3) Uani 1 1 d . . .
Cl1B Cl 0.1389(8) 0.1917(5) 0.0967(5) 0.042(3) Uiso 0.0573(18) 1 d P A 2
H4 H 0.072(2) 0.1874(13) 0.0755(14) 0.042(6) Uiso 1 1 d . . .

loop_
_atom_site_aniso_label
_atom_site_aniso_U_11
_atom_site_aniso_U_22
_atom_site_aniso_U_33
_atom_site_aniso_U_23
_atom_site_aniso_U_13
_atom_site_aniso_U_12
Cl1 0.0217(2) 0.0502(3) 0.0338(2) -0.0080(2) -0.00149(17) -0.00829(17)
Si1 0.01819(18) 0.0308(2) 0.0178(2) 0.00102(16) -0.00030(17) 0.00153(15)
N1 0.0188(6) 0.0237(6) 0.0166(7) -0.0010(5) -0.0003(5) -0.0006(4)
C1 0.0195(7) 0.0218(7) 0.0209(8) 0.0012(6) 0.0003(6) -0.0024(5)
Si2 0.0238(2) 0.0394(3) 0.0334(3) -0.0033(2) 0.00837(19) -0.00898(18)
N2 0.0208(6) 0.0280(6) 0.0159(7) 0.0025(5) 0.0026(5) 0.0005(5)
C2 0.0208(8) 0.0268(8) 0.0236(8) 0.0032(6) -0.0039(6) -0.0037(6)
Si3 0.0311(2) 0.0252(2) 0.0231(2) -0.00060(17) -0.00036(18) -0.00731(16)
N3 0.0232(6) 0.0265(7) 0.0221(7) 0.0010(5) 0.0017(5) -0.0081(5)
C3 0.0231(8) 0.0267(8) 0.0200(8) 0.0030(6) -0.0026(6) -0.0024(6)
C5 0.0188(7) 0.0262(8) 0.0247(8) -0.0018(6) 0.0032(6) -0.0029(6)
C6 0.0357(9) 0.0275(8) 0.0288(9) -0.0080(7) 0.0052(7) -0.0025(7)
C7 0.0524(11) 0.0408(10) 0.0179(9) -0.0067(7) 0.0032(8) -0.0066(8)
C8 0.0540(12) 0.0337(9) 0.0198(9) 0.0021(7) -0.0029(8) -0.0047(8)
C9 0.0358(9) 0.0273(8) 0.0201(9) -0.0002(6) -0.0006(7) -0.0037(7)
C10 0.0635(13) 0.0247(9) 0.0223(9) 0.0006(7) -0.0113(8) -0.0006(8)
C11 0.0836(18) 0.0441(12) 0.0509(15) -0.0160(11) -0.0247(13) 0.0253(12)
C12 0.104(2) 0.0367(11) 0.0330(12) 0.0081(9) -0.0142(12) -0.0258(13)
C13 0.0280(8) 0.0240(7) 0.0306(9) -0.0009(7) 0.0032(7) -0.0011(6)
C14 0.0340(10) 0.0322(9) 0.0505(12) 0.0018(9) -0.0007(8) 0.0079(7)
C15 0.0417(10) 0.0278(9) 0.0507(12) 0.0027(8) 0.0067(9) -0.0063(8)
C16 0.0203(7) 0.0336(8) 0.0166(8) 0.0014(6) 0.0007(6) -0.0012(6)
C17 0.0243(8) 0.0324(9) 0.0234(9) 0.0025(7) 0.0017(6) -0.0031(6)
C18 0.0310(9) 0.0378(9) 0.0304(10) 0.0056(7) 0.0061(7) -0.0065(7)
C19 0.0301(9) 0.0532(11) 0.0337(10) 0.0053(9) 0.0149(8) -0.0020(8)
C20 0.0293(10) 0.0509(11) 0.0344(11) 0.0006(8) 0.0125(8) 0.0087(8)
C21 0.0254(8) 0.0364(9) 0.0242(9) 0.0020(7) 0.0010(7) 0.0033(7)
C22 0.0416(10) 0.0359(9) 0.0233(9) 0.0053(7) 0.0056(8) 0.0135(7)
C23 0.0487(13) 0.0759(17) 0.0695(18) 0.0343(14) 0.0084(12) 0.0221(13)
C24 0.136(3) 0.0355(12) 0.0395(14) -0.0020(10) -0.0081(16) 0.0029(14)
C25 0.0348(9) 0.0289(9) 0.0354(10) 0.0054(7) 0.0107(7) -0.0012(7)
C26 0.0352(10) 0.0414(11) 0.0603(14) 0.0118(10) 0.0039(9) 0.0046(8)
C27 0.0593(12) 0.0335(10) 0.0412(11) 0.0009(9) 0.0075(10) -0.0057(9)
C28 0.0667(13) 0.0317(9) 0.0360(11) 0.0047(8) -0.0034(10) -0.0147(9)
C29 0.0511(12) 0.0438(11) 0.0278(10) -0.0037(8) -0.0090(8) -0.0075(9)
C30 0.0385(10) 0.0272(9) 0.0493(12) -0.0108(8) 0.0047(8) -0.0035(7)
C31 0.0271(9) 0.0597(13) 0.0688(17) 0.0055(12) 0.0036(9) 0.0055(8)
C32 0.0400(11) 0.0633(13) 0.0444(13) -0.0068(11) 0.0114(9) -0.0247(10)
C33 0.0392(11) 0.0537(13) 0.0420(12) -0.0180(10) 0.0195(9) -0.0138(9)
C4 0.0195(7) 0.0276(8) 0.0181(8) -0.0012(6) 0.0012(6) -0.0038(6)

loop_
_atom_type_symbol
_atom_type_description
_atom_type_scat_dispersion_real
_atom_type_scat_dispersion_imag
_atom_type_scat_source
C C 0.0181 0.0091 'International Tables Vol C Tables 4.2.6.8 and 6.1.1.4'
H H 0.0000 0.0000 'International Tables Vol C Tables 4.2.6.8 and 6.1.1.4'
N N 0.0311 0.0180 'International Tables Vol C Tables 4.2.6.8 and 6.1.1.4'
Si Si 0.2541 0.3302 'International Tables Vol C Tables 4.2.6.8 and 6.1.1.4'
Cl Cl 0.3639 0.7018 'International Tables Vol C Tables 4.2.6.8 and 6.1.1.4'

loop_
_geom_angle_atom_site_label_1
_geom_angle_atom_site_label_2
_geom_angle_atom_site_label_3
_geom_angle
N1 Si1 N2 106.63(7)
N1 Si1 Cl1B 122.1(3)
N2 Si1 Cl1B 123.5(3)
N1 Si1 Cl1 112.38(5)
N2 Si1 Cl1 110.08(5)
Cl1B Si1 Cl1 77.7(3)
C4 N1 C1 115.12(12)
C4 N1 Si1 117.76(10)
C1 N1 Si1 125.69(11)
N1 C1 N3 114.86(12)
N1 C1 C2 112.13(13)
N3 C1 C2 112.37(13)
N3 Si2 C33 111.26(9)
N3 Si2 C32 112.23(9)
C33 Si2 C32 107.64(10)
N3 Si2 C31 109.85(9)
C33 Si2 C31 109.35(12)
C32 Si2 C31 106.35(11)
C3 N2 C16 116.92(13)
C3 N2 Si1 119.06(11)
C16 N2 Si1 123.30(11)
C3 C2 C1 128.88(15)
N3 Si3 C30 112.60(7)
N3 Si3 C29 111.52(8)
C30 Si3 C29 107.67(11)
N3 Si3 C28 112.11(9)
C30 Si3 C28 105.42(10)
C29 Si3 C28 107.15(10)
C1 N3 Si3 120.21(11)
C1 N3 Si2 111.16(10)
Si3 N3 Si2 122.71(7)
C2 C3 N2 126.21(16)
C6 C5 C4 118.29(16)
C6 C5 C13 118.09(15)
C4 C5 C13 123.62(15)
C7 C6 C5 121.47(17)
C8 C7 C6 119.45(17)
C7 C8 C9 121.55(18)
C8 C9 C4 118.64(16)
C8 C9 C10 118.26(16)
C4 C9 C10 123.10(15)
C11 C10 C9 111.42(17)
C11 C10 C12 110.1(2)
C9 C10 C12 111.21(19)
C5 C13 C15 112.06(15)
C5 C13 C14 111.44(15)
C15 C13 C14 108.68(14)
C21 C16 C17 120.99(15)
C21 C16 N2 119.80(15)
C17 C16 N2 119.20(14)
C18 C17 C16 118.17(16)
C18 C17 C25 118.70(16)
C16 C17 C25 123.13(15)
C19 C18 C17 121.49(17)
C20 C19 C18 119.45(17)
C19 C20 C21 121.40(18)
C20 C21 C16 118.47(17)
C20 C21 C22 118.74(17)
C16 C21 C22 122.79(16)
C24 C22 C21 110.96(17)
C24 C22 C23 111.8(2)
C21 C22 C23 110.16(18)
C17 C25 C26 111.40(17)
C17 C25 C27 111.29(16)
C26 C25 C27 110.21(17)
C9 C4 C5 120.56(15)
C9 C4 N1 120.40(14)
C5 C4 N1 119.02(15)

loop_
_geom_bond_atom_site_label_1
_geom_bond_atom_site_label_2
_geom_bond_distance
Cl1 Si1 2.0496(6)
Si1 N1 1.7014(13)
Si1 N2 1.7185(14)
Si1 Cl1B 1.851(9)
N1 C4 1.448(2)
N1 C1 1.4812(19)
C1 N3 1.4939(19)
C1 C2 1.503(2)
Si2 N3 1.7569(14)
Si2 C33 1.865(2)
Si2 C32 1.872(2)
Si2 C31 1.875(2)
N2 C3 1.402(2)
N2 C16 1.448(2)
C2 C3 1.336(2)
Si3 N3 1.7563(14)
Si3 C30 1.866(2)
Si3 C29 1.870(2)
Si3 C28 1.873(2)
C5 C6 1.394(3)
C5 C4 1.414(2)
C5 C13 1.517(2)
C6 C7 1.385(3)
C7 C8 1.375(3)
C8 C9 1.397(3)
C9 C4 1.400(2)
C9 C10 1.520(2)
C10 C11 1.517(3)
C10 C12 1.529(3)
C13 C15 1.529(2)
C13 C14 1.536(2)
C16 C21 1.402(2)
C16 C17 1.407(2)
C17 C18 1.395(2)
C17 C25 1.520(2)
C18 C19 1.384(3)
C19 C20 1.380(3)
C20 C21 1.395(3)
C21 C22 1.521(3)
C22 C24 1.504(3)
C22 C23 1.533(3)
C25 C26 1.530(3)
C25 C27 1.531(3)
